data_2006327
loop_
_publ_author_name
'\"Ulk\"u, Din\,cer'
'Tahir, M. Nawaz'
'Demir, Ayhan S.'
'Akhmedov, Idris, M.'
'Tanyeli, Cihangir'

_publ_section_title
;
 Configuration of the Diels--Alder Adduct of Hexachlorocyclopentadiene
 with <small>L</small>-Menthyl Acrylate
;
_journal_issue 7
_journal_name_full 'Acta Crystallographica Section C'
_journal_page_first 899
_journal_page_last 901
_journal_paper_doi 10.1107/S0108270197003533
_journal_volume 53
_journal_year 1997
_chemical_formula_moiety 'C18 H22 Cl6 O2'
_chemical_formula_sum 'C18 H22 Cl6 O2'
_chemical_formula_weight 483.09
_space_group_IT_number 4
_symmetry_cell_setting monoclinic
_symmetry_space_group_name_Hall 'P 2yb'
_symmetry_space_group_name_H-M 'P 1 21 1'
_atom_type_scat_source IntTabIV
_cell_angle_alpha 90.00
_cell_angle_beta 92.221(5)
_cell_angle_gamma 90.00
_cell_formula_units_Z 2
_cell_length_a 8.8496(13)
_cell_length_b 14.8198(19)
_cell_length_c 8.3661(14)
_cell_measurement_reflns_used 25
_cell_measurement_temperature 295
_cell_measurement_theta_max 18.35
_cell_measurement_theta_min 10.09
_cell_volume 1096.4(3)
_diffrn_measurement_device 'Enraf-Nonius CAD-4'
_diffrn_measurement_method '\w/2\q scans'
_diffrn_radiation_type MoK\a
_diffrn_radiation_wavelength 0.71069
_diffrn_reflns_av_R_equivalents 0.009
_diffrn_reflns_limit_h_max 0
_diffrn_reflns_limit_h_min -11
_diffrn_reflns_limit_k_max 18
_diffrn_reflns_limit_k_min 0
_diffrn_reflns_limit_l_max 10
_diffrn_reflns_limit_l_min -10
_diffrn_reflns_number 2321
_diffrn_reflns_theta_max 26.32
_diffrn_reflns_theta_min 2.40
_diffrn_standards_decay_% -0.58
_diffrn_standards_interval_time 120
_diffrn_standards_number 3
_exptl_absorpt_coefficient_mu 0.798
_exptl_absorpt_correction_T_max 0.785
_exptl_absorpt_correction_T_min 0.727
_exptl_absorpt_correction_type 'empirical via \y scans (MolEN; Fair, 1990)'
_exptl_crystal_colour brown
_exptl_crystal_density_diffrn 1.463
_exptl_crystal_density_method 'not measured'
_exptl_crystal_description prism
_exptl_crystal_size_max 0.40
_exptl_crystal_size_mid 0.35
_exptl_crystal_size_min 0.30
_refine_diff_density_max 0.557
_refine_diff_density_min -0.149
_refine_ls_extinction_method none
_refine_ls_goodness_of_fit_obs 1.18
_refine_ls_hydrogen_treatment 'H atoms riding, see text'
_refine_ls_number_parameters 240
_refine_ls_number_reflns 2104
_refine_ls_R_factor_obs .049
_refine_ls_shift/esd_max 0.00032
_refine_ls_structure_factor_coef F
_refine_ls_weighting_details 'w = 1/[\s(F^2^) + (0.02F)^2^ + 1.5], except w = 0 if F^2^ < \s(F^2^)'
_refine_ls_weighting_scheme calc
_refine_ls_wR_factor_obs .056
_reflns_number_observed 2104
_reflns_number_total 2171
_reflns_observed_criterion I>\s(I)
_cod_data_source_file na1283.cif
_cod_data_source_block IDRIS2
_cod_depositor_comments
;
The following automatic conversions were performed:

'_refine_ls_weighting_scheme' value 'w = 1/[\s(F^2^) + (0.02F)^2^ +
1.5], except w = 0 if F^2^ < \s(F^2^)' was changed to 'calc'. New tag
'_refine_ls_weighting_details' was created. The value of the new tag
was set to 'w = 1/[\s(F^2^) + (0.02F)^2^ + 1.5], except w = 0 if F^2^
< \s(F^2^)'.

Automatic conversion script
Id: cif_fix_values 3143 2015-03-26 13:38:13Z robertas 
;
_cod_original_cell_volume 1096.4(7)
_cod_original_sg_symbol_Hall 'P 2y1'
_cod_original_sg_symbol_H-M 'P 21'
_cod_database_code 2006327

loop_
_symmetry_equiv_pos_as_xyz
x,y,z
-x,y+1/2,-z

loop_
_atom_site_aniso_label
_atom_site_aniso_U_11
_atom_site_aniso_U_22
_atom_site_aniso_U_33
_atom_site_aniso_U_12
_atom_site_aniso_U_13
_atom_site_aniso_U_23
_atom_site_aniso_type_symbol
Cl1 .0685(7) .0652(8) .0786(8) -.0089(7) .0304(6) -.0184(7) Cl
Cl2 .0328(5) .0820(10) .0869(9) -.0115(7) .0055(6) .0036(9) Cl
Cl3 .0516(7) .0923(9) .1180(10) .0160(8) .0111(8) .0598(8) Cl
Cl4 .0755(9) .0573(7) .0970(10) -.0145(7) .0206(8) .0251(8) Cl
Cl5 .0850(10) .0599(8) .162(2) -.0182(9) .0430(10) -.0460(10) Cl
Cl6 .0880(10) .183(2) .0465(7) -.0430(10) .0097(7) -.0200(10) Cl
O1 .042(2) .037(2) .097(3) .006(2) .016(2) .006(2) O
O2 .0360(10) .031(2) .084(2) -.0010(10) .021(2) .007(2) O
C1 .034(2) .049(3) .053(3) -.001(2) .003(2) .010(2) C
C2 .035(2) .035(2) .051(2) -.006(2) .005(2) -.002(2) C
C3 .041(2) .049(3) .054(2) -.007(2) -.003(2) .006(3) C
C4 .043(2) .039(2) .063(3) -.009(2) .007(2) .008(2) C
C5 .044(2) .049(3) .074(3) -.015(2) .013(2) -.015(3) C
C6 .032(2) .086(4) .051(2) -.015(2) .002(2) -.017(3) C
C7 .035(2) .045(3) .056(3) -.006(2) .008(2) .000(2) C
C8 .031(2) .038(2) .056(3) -.008(2) .003(2) -.001(2) C
C9 .031(2) .036(2) .068(3) .001(2) .014(2) .006(2) C
C10 .039(2) .035(2) .080(3) -.003(2) .006(2) .003(3) C
C11 .041(2) .050(3) .062(3) .003(2) .002(2) .008(3) C
C12 .067(3) .045(3) .073(3) -.009(3) .007(3) .012(3) C
C13 .060(3) .044(3) .071(3) -.019(2) .014(3) .006(3) C
C14 .044(2) .032(2) .075(3) -.004(2) .014(2) .005(2) C
C15 .068(3) .049(3) .081(3) -.019(3) .033(3) -.010(3) C
C16 .145(7) .054(4) .162(7) -.025(5) .068(5) -.037(4) C
C17 .081(4) .113(6) .082(4) -.030(4) .010(4) -.019(5) C
C18 .079(4) .072(4) .065(4) .004(4) -.007(3) -.006(3) C

loop_
_atom_site_label
_atom_site_fract_x
_atom_site_fract_y
_atom_site_fract_z
_atom_site_U_iso_or_equiv
_atom_site_thermal_displace_type
_atom_site_calc_flag
_atom_site_calc_attached_atom
_atom_site_type_symbol
Cl1 .6336(2) .4990 .4668(2) .0701(4) Ueq . . Cl
Cl2 .80280(10) .59690(10) .7037(2) .0672(5) Ueq . . Cl
Cl3 .5844(2) .43590(10) .8620(2) .0871(5) Ueq . . Cl
Cl4 .5705(2) .72980(10) .4582(2) .0762(5) Ueq . . Cl
Cl5 .4703(2) .79670(10) .8135(3) .1013(8) Ueq . . Cl
Cl6 .4773(2) .6156(2) 1.0653(2) .1056(8) Ueq . . Cl
O1 .1437(4) .5741(3) .7990(5) .0583(14) Ueq . . O
O2 .2203(4) .4310(2) .8335(5) .0499(10) Ueq . . O
C1 .5168(5) .5328(4) .7655(6) .0453(16) Ueq . . C
C2 .3640(5) .5217(3) .6679(6) .0402(12) Ueq . . C
C3 .3607(6) .6052(4) .5603(6) .0481(14) Ueq . . C
C4 .5139(6) .6533(4) .6027(7) .0482(14) Ueq . . C
C5 .5016(6) .6874(4) .7682(7) .0554(16) Ueq . . C
C6 .5022(6) .6184(5) .8660(6) .0563(16) Ueq . . C
C7 .6182(5) .5718(4) .6340(6) .0452(16) Ueq . . C
C8 .2290(5) .5136(4) .7745(6) .0416(14) Ueq . . C
C9 .0969(5) .4105(3) .9409(7) .0447(14) Ueq . . C
C10 .1378(6) .4444(4) 1.1048(7) .0512(14) Ueq . . C
C11 .0202(6) .4193(4) 1.2277(7) .0510(16) Ueq . . C
C12 -.0108(7) .3178(4) 1.2215(8) .0616(17) Ueq . . C
C13 -.0469(7) .2851(4) 1.0525(7) .0580(17) Ueq . . C
C14 .0758(6) .3088(4) .9356(7) .0500(14) Ueq . . C
C15 .0489(7) .2689(4) .7713(8) .0652(17) Ueq . . C
C16 .0812(11) .1667(5) .7705(12) .119(4) Ueq . . C
C17 -.1093(9) .2891(7) .6943(9) .092(3) Ueq . . C
C18 .0663(8) .4494(5) 1.3941(8) .072(2) Ueq . . C
H2 .363 .472 .608 .0545 Ueq . . H
H9 .025 .435 .899 .0595 Ueq . . H
H11 -.054 .449 1.196 .0684 Ueq . . H
H14 .172 .279 .984 .0671 Ueq . . H
H15 .093 .291 .688 .0823 Ueq . . H
H31 .278 .643 .584 .0659 Ueq . . H
H32 .355 .589 .450 .0659 Ueq . . H
H101 .148 .508 1.101 .0646 Ueq . . H
H102 .232 .418 1.138 .0646 Ueq . . H
H121 -.093 .304 1.287 .0823 Ueq . . H
H122 .077 .287 1.261 .0823 Ueq . . H
H131 -.139 .313 1.016 .0735 Ueq . . H
H132 -.059 .221 1.054 .0735 Ueq . . H
H161 .049 .141 .690 .1381 Ueq . . H
H162 .051 .151 .857 .1381 Ueq . . H
H163 .173 .162 .790 .1381 Ueq . . H
H171 -.135 .354 .689 .1254 Ueq . . H
H172 -.114 .273 .572 .1254 Ueq . . H
H173 -.175 .255 .760 .1254 Ueq . . H
H181 .026 .436 1.495 .0912 Ueq . . H
H182 .1583 .4249 1.4180 .0912 Ueq . . H
H183 .0953 .5149 1.3969 .0912 Ueq . . H

loop_
_geom_angle_atom_site_label_1
_geom_angle_atom_site_label_2
_geom_angle_atom_site_label_3
_geom_angle
_geom_angle_publ_flag
C8 O2 C9 118.3(4) no
Cl3 C1 C2 115.5(4) no
Cl3 C1 C6 117.7(4) no
Cl3 C1 C7 115.9(4) no
C2 C1 C6 106.5(4) no
C2 C1 C7 100.4(4) no
C6 C1 C7 98.2(4) no
C1 C2 C3 102.7(4) yes
C1 C2 C8 112.7(4) no
C1 C2 H2 111.6 no
C3 C2 C8 114.2(4) no
C3 C2 H2 109.6 no
C8 C2 H2 106.2 no
C2 C3 C4 103.8(4) no
C2 C3 H31 110.4 no
C2 C3 H32 111.6 no
C4 C3 H31 110.9 no
C4 C3 H32 110.5 no
H31 C3 H32 109.5 no
Cl4 C4 C3 114.2(4) no
Cl4 C4 C5 117.4(4) no
Cl4 C4 C7 116.2(4) no
C3 C4 C5 105.9(4) no
C3 C4 C7 101.0(4) no
C5 C4 C7 100.0(5) no
Cl5 C5 C4 123.7(5) no
Cl5 C5 C6 127.2(5) no
C4 C5 C6 108.6(5) yes
Cl6 C6 C1 122.5(6) no
Cl6 C6 C5 129.7(6) no
C1 C6 C5 107.6(5) no
Cl1 C7 Cl2 107.0(3) yes
Cl1 C7 C1 113.2(4) no
Cl1 C7 C4 114.1(4) no
Cl2 C7 C1 113.5(4) no
Cl2 C7 C4 115.9(4) no
C1 C7 C4 93.1(4) yes
O1 C8 O2 125.7(5) no
O1 C8 C2 123.9(5) no
O2 C8 C2 110.5(4) no
O2 C9 C10 109.4(4) no
O2 C9 C14 106.2(4) no
O2 C9 H9 103.2 no
C10 C9 C14 112.7(5) no
C10 C9 H9 114.2 no
C14 C9 H9 110.4 no
C9 C10 C11 112.8(5) no
C9 C10 H101 108.9 no
C9 C10 H102 108.3 no
C11 C10 H101 109.3 no
C11 C10 H102 108.1 no
H101 C10 H102 109.5 no
C10 C11 C12 109.9(6) no
C10 C11 C18 112.4(5) no
C10 C11 H11 101.9 no
C12 C11 C18 111.4(6) no
C12 C11 H11 112.0 no
C18 C11 H11 108.8 no
C11 C12 C13 112.1(5) no
C11 C12 H121 109.2 no
C11 C12 H122 108.2 no
C13 C12 H121 109.6 no
C13 C12 H122 108.3 no
H121 C12 H122 109.5 no
C12 C13 C14 113.1(5) no
C12 C13 H131 108.1 no
C12 C13 H132 108.8 no
C14 C13 H131 108.4 no
C14 C13 H132 108.9 no
H131 C13 H132 109.5 no
C9 C14 C13 107.4(5) no
C9 C14 C15 115.6(5) no
C9 C14 H14 108.1 no
C13 C14 C15 113.7(5) no
C13 C14 H14 104.6 no
C15 C14 H14 106.8 no
C14 C15 C16 111.5(7) yes
C14 C15 C17 114.3(6) yes
C14 C15 H15 121.1 no
C16 C15 C17 110.7(7) yes
C16 C15 H15 106.2 no
C17 C15 H15 91.2 no
C15 C16 H161 114 no
C15 C16 H162 101.8 no
C15 C16 H163 105.1 no
H161 C16 H162 119 no
H161 C16 H163 116 no
H162 C16 H163 99 no
C15 C17 H171 114.3 no
C15 C17 H172 111.2 no
C15 C17 H173 102.5 no
H171 C17 H172 99.8 no
H171 C17 H173 113.5 no
H172 C17 H173 116.1 no
C11 C18 H181 131.5 no
C11 C18 H182 107.2 no
C11 C18 H183 111.7 no
H181 C18 H182 94.7 no
H181 C18 H183 106.7 no
H182 C18 H183 98.9 no

loop_
_geom_bond_atom_site_label_1
_geom_bond_atom_site_label_2
_geom_bond_site_symmetry_1
_geom_bond_site_symmetry_2
_geom_bond_distance
_geom_bond_publ_flag
Cl1 C7 . . 1.777(6) yes
Cl2 C7 . . 1.753(5) yes
Cl3 C1 . . 1.742(6) yes
Cl4 C4 . . 1.744(6) yes
Cl5 C5 . . 1.689(7) yes
Cl6 C6 . . 1.691(6) yes
O1 C8 . . 1.194(7) yes
O2 C8 . . 1.323(7) yes
O2 C9 . . 1.473(6) yes
C1 C2 . . 1.561(7) no
C1 C6 . . 1.531(9) yes
C1 C7 . . 1.559(7) no
C2 C3 . . 1.531(8) no
C2 C8 . . 1.523(7) yes
C2 H2 . . .892 no
C3 C4 . . 1.561(7) no
C3 H31 . . .950 no
C3 H32 . . .950 no
C4 C5 . . 1.481(9) no
C4 C7 . . 1.536(8) no
C5 C6 . . 1.310(10) yes
C9 C10 . . 1.491(9) no
C9 C14 . . 1.519(8) no
C9 H9 . . .807 no
C10 C11 . . 1.536(8) no
C10 H101 . . .95 no
C10 H102 . . .95 no
C11 C12 . . 1.529(9) no
C11 C18 . . 1.503(9) no
C11 H11 . . .83 no
C12 C13 . . 1.517(9) no
C12 H121 . . .95 no
C12 H122 . . .95 no
C13 C14 . . 1.530(8) no
C13 H131 . . .95 no
C13 H132 . . .95 no
C14 C15 . . 1.507(9) no
C14 H14 . . 1.027 no
C15 C16 . . 1.540(10) no
C15 C17 . . 1.550(10) no
C15 H15 . . .872 no
C16 H161 . . .81 no
C16 H162 . . .81 no
C16 H163 . . .82 no
C17 H171 . . .98 no
C17 H172 . . 1.046 no
C17 H173 . . .960 no
C18 H181 . . .951 no
C18 H182 . . .906 no
C18 H183 . . 1.004 no

loop_
_geom_torsion_atom_site_label_1
_geom_torsion_atom_site_label_2
_geom_torsion_atom_site_label_3
_geom_torsion_atom_site_label_4
_geom_torsion
_geom_torsion_publ_flag
C9 O2 C8 C2 179.5(4) no
C8 O2 C9 C10 -80.2(5) no
C8 O2 C9 C14 157.9(4) no
C8 O2 C9 H9 41.71 no
Cl3 C1 C2 C3 -163.3(4) no
Cl3 C1 C2 C8 73.3(5) no
Cl3 C1 C2 H2 -46.03 no
C6 C1 C2 C3 64.0(5) no
C6 C1 C2 C8 -59.4(5) no
C6 C1 C2 H2 -178.8 no
C7 C1 C2 C3 -37.9(5) no
C7 C1 C2 C8 -161.2(4) no
C7 C1 C2 H2 79.4 no
Cl3 C1 C6 Cl6 -25.9(6) no
Cl3 C1 C6 C5 158.5(4) no
C2 C1 C6 Cl6 105.6(5) no
C2 C1 C6 C5 -69.9(5) no
C7 C1 C6 Cl6 -150.9(4) no
C7 C1 C6 C5 33.5(5) no
Cl3 C1 C7 Cl1 65.4(4) no
Cl3 C1 C7 Cl2 -56.7(5) no
Cl3 C1 C7 C4 -176.7(4) no
C2 C1 C7 Cl1 -59.7(4) no
C2 C1 C7 Cl2 178.1(3) no
C2 C1 C7 C4 58.1(4) no
C6 C1 C7 Cl1 -168.3(3) no
C6 C1 C7 Cl2 69.5(4) no
C6 C1 C7 C4 -50.4(4) no
C1 C2 C3 H31 -116.9 no
C1 C2 C3 H32 121.1 no
C8 C2 C3 C4 124.3(4) no
C8 C2 C3 H31 5.4 no
C8 C2 C3 H32 -116.6 no
H2 C2 C3 C4 -116.7 no
H2 C2 C3 H31 124.4 no
C1 C2 C8 O1 101.8(6) no
C1 C2 C8 O2 -78.6(5) no
C3 C2 C8 O1 -14.8(7) no
C3 C2 C8 O2 164.7(4) no
H2 C2 C8 O1 -135.7 no
H2 C2 C8 O2 43.8 no
C2 C3 C4 Cl4 160.7(4) no
C2 C3 C4 C5 -68.7(5) no
C2 C3 C4 C7 35.2(5) no
H31 C3 C4 Cl4 -80.7 no
H31 C3 C4 C5 49.9 no
H31 C3 C4 C7 153.8 no
H32 C3 C4 Cl4 40.9 no
H32 C3 C4 C5 171.5 no
H32 C3 C4 C7 -84.6 no
Cl4 C4 C5 Cl5 25.1(6) no
Cl4 C4 C5 C6 -161.7(4) no
C3 C4 C5 Cl5 -103.6(5) no
C3 C4 C5 C6 69.5(5) no
C7 C4 C5 Cl5 151.8(4) no
C7 C4 C5 C6 -35.1(5) no
Cl4 C4 C7 Cl1 -63.6(5) no
Cl4 C4 C7 Cl2 61.3(5) no
Cl4 C4 C7 C1 179.2(4) no
C3 C4 C7 Cl1 60.4(5) no
C3 C4 C7 Cl2 -174.7(4) no
C3 C4 C7 C1 -56.7(4) no
C5 C4 C7 Cl1 168.9(3) no
C5 C4 C7 Cl2 -66.2(5) no
C5 C4 C7 C1 51.8(4) no
Cl5 C5 C6 C1 173.3(4) no
C4 C5 C6 Cl6 -174.6(4) no
O2 C9 C10 C11 -175.6(4) no
O2 C9 C10 H101 62.9 no
O2 C9 C10 H102 -55.9 no
C14 C9 C10 C11 -57.6(6) no
C14 C9 C10 H101 -179.1 no
C14 C9 C10 H102 62.0 no
H9 C9 C10 C11 69.3 no
H9 C9 C10 H101 -52.1 no
H9 C9 C10 H102 -171.0 no
O2 C9 C14 C13 177.4(4) no
O2 C9 C14 C15 -54.6(5) no
O2 C9 C14 H14 65.0 no
C10 C9 C14 C13 57.5(5) no
C10 C9 C14 C15 -174.4(4) no
C10 C9 C14 H14 -54.8 no
H9 C9 C14 C13 -71.4 no
H9 C9 C14 C15 56.6 no
H9 C9 C14 H14 176.2 no
C9 C10 C11 C12 52.3(6) no
C9 C10 C11 C18 176.9(5) no
C9 C10 C11 H11 -66.7 no
H101 C10 C11 C12 173.5 no
H101 C10 C11 C18 -61.8 no
H101 C10 C11 H11 54.5 no
H102 C10 C11 C12 -67.5 no
H102 C10 C11 C18 57.3 no
H102 C10 C11 H11 173.6 no
C10 C11 C12 C13 -50.8(6) no
C10 C11 C12 H121 -172.4 no
C10 C11 C12 H122 68.6 no
C18 C11 C12 C13 -176.0(5) no
C18 C11 C12 H121 62.4 no
C18 C11 C12 H122 -56.7 no
H11 C11 C12 C13 61.8 no
H11 C11 C12 H121 -59.8 no
H11 C11 C12 H122 -178.8 no
C10 C11 C18 H181 -168.8 no
C10 C11 C18 H182 -56.1 no
C10 C11 C18 H183 51.3 no
C12 C11 C18 H181 -44.9 no
C12 C11 C18 H182 67.8 no
C12 C11 C18 H183 175.1 no
H11 C11 C18 H181 79.0 no
H11 C11 C18 H182 -168.2 no
H11 C11 C18 H183 -60.9 no
C11 C12 C13 C14 55.4(7) no
C11 C12 C13 H131 -64.6 no
C11 C12 C13 H132 176.6 no
H121 C12 C13 C14 176.8 no
H121 C12 C13 H131 56.7 no
H121 C12 C13 H132 -62.0 no
H122 C12 C13 C14 -63.9 no
H122 C12 C13 H131 176.1 no
H122 C12 C13 H132 57.3 no
C12 C13 C14 C9 -56.6(6) no
C12 C13 C14 C15 174.3(5) no
C12 C13 C14 H14 58.1 no
H131 C13 C14 C9 63.3 no
H131 C13 C14 C15 -65.9 no
H131 C13 C14 H14 178.0 no
H132 C13 C14 C9 -177.7 no
H132 C13 C14 C15 53.2 no
H132 C13 C14 H14 -63.0 no
C9 C14 C15 C16 161.1(6) no
C9 C14 C15 C17 -72.3(7) no
C9 C14 C15 H15 35.0 no
C13 C14 C15 C16 -74.0(7) no
C13 C14 C15 C17 52.5(7) no
C13 C14 C15 H15 159.9 no
H14 C14 C15 C16 40.8 no
H14 C14 C15 C17 167.4 no
H14 C14 C15 H15 -85.3 no
C14 C15 C16 H161 166.4 no
C14 C15 C16 H162 36.9 no
C14 C15 C16 H163 -66.3 no
C17 C15 C16 H161 37.9 no
C17 C15 C16 H162 -91.6 no
C17 C15 C16 H163 165.3 no
H15 C15 C16 H161 -59.8 no
H15 C15 C16 H162 170.8 no
H15 C15 C16 H163 67.6 no
C14 C15 C17 H171 54.8 no
C14 C15 C17 H172 166.8 no
C14 C15 C17 H173 -68.5 no
C16 C15 C17 H171 -178.3 no
C16 C15 C17 H172 -66.2 no
C16 C15 C17 H173 58.5 no
H15 C15 C17 H171 -70.4 no
H15 C15 C17 H172 41.7 no
H15 C15 C17 H173 166.3 no
